data_7112171
loop_
_publ_author_name
'Andrey V. Protchenko'
'Deepak Dange'
'Andrew D. Schwarz'
'Christina Y. Tang'
'Nicholas Phillips'
'Philip Mountford'
'Cameron Jones'
'Simon Aldridge'

_publ_section_title
;
 Heavy metal boryl chemistry: complexes of cadmium, mercury and lead
;
_journal_name_full Chem.Commun.
_journal_page_first 3841
_journal_paper_doi 10.1039/C4CC00697F
_journal_volume 50
_journal_year 2014
_chemical_formula_moiety 'C52 H72 B2 Cd1 N4'
_chemical_formula_sum 'C52 H72 B2 Cd N4'
_chemical_formula_weight 887.19
_space_group_IT_number 14
_symmetry_cell_setting monoclinic
_symmetry_space_group_name_Hall '-P 2ybc'
_symmetry_space_group_name_H-M 'P 1 21/c 1'
_atom_sites_solution_hydrogens difmap
_atom_sites_solution_primary direct
_atom_sites_solution_secondary difmap
_cell_angle_alpha 90
_cell_angle_beta 92.7909(7)
_cell_angle_gamma 90
_cell_formula_units_Z 4
_cell_length_a 15.42985(13)
_cell_length_b 12.96843(11)
_cell_length_c 25.1614(2)
_cell_measurement_reflns_used 27616
_cell_measurement_temperature 150
_cell_measurement_theta_max 77
_cell_measurement_theta_min 3
_cell_volume 5028.85(7)
_computing_cell_refinement 'USER DEFINED CELL REFINEMENT'
_computing_data_collection 'USER DEFINED DATA COLLECTION'
_computing_data_reduction 'CrysAlis, (Oxford Diffraction, 2002)'
_computing_molecular_graphics 'CAMERON (Watkin et al., 1996)'
_computing_publication_material 'CRYSTALS (Betteridge et al., 2003)'
_computing_structure_refinement 'CRYSTALS (Betteridge et al., 2003)'
_computing_structure_solution 'SIR92 (Altomare et al., 1994)'
_diffrn_ambient_temperature 150
_diffrn_measured_fraction_theta_full 0.997
_diffrn_measured_fraction_theta_max 0.993
_diffrn_measurement_device Serial
_diffrn_measurement_device_type Unknown
_diffrn_measurement_method \w/2\q
_diffrn_radiation_monochromator graphite
_diffrn_radiation_type 'Cu K\a'
_diffrn_radiation_wavelength 1.54184
_diffrn_reflns_av_R_equivalents 0.029
_diffrn_reflns_limit_h_max 19
_diffrn_reflns_limit_h_min -18
_diffrn_reflns_limit_k_max 14
_diffrn_reflns_limit_k_min -16
_diffrn_reflns_limit_l_max 31
_diffrn_reflns_limit_l_min -24
_diffrn_reflns_number 56490
_diffrn_reflns_theta_full 75.186
_diffrn_reflns_theta_max 76.721
_diffrn_reflns_theta_min 2.867
_diffrn_standards_number 0
_exptl_absorpt_coefficient_mu 3.738
_exptl_absorpt_correction_T_max 0.47
_exptl_absorpt_correction_T_min 0.47
_exptl_absorpt_correction_type multi-scan
_exptl_absorpt_process_details 'DENZO/SCALEPACK (Otwinowski & Minor, 1997)'
_exptl_crystal_colour colourless
_exptl_crystal_density_diffrn 1.172
_exptl_crystal_density_method 'not measured'
_exptl_crystal_description block
_exptl_crystal_F_000 1880
_exptl_crystal_size_max 0.200
_exptl_crystal_size_mid 0.200
_exptl_crystal_size_min 0.200
_refine_diff_density_max 0.78
_refine_diff_density_min -0.44
_refine_ls_extinction_method None
_refine_ls_goodness_of_fit_ref 1.0447
_refine_ls_hydrogen_treatment mixed
_refine_ls_matrix_type full
_refine_ls_number_parameters 550
_refine_ls_number_reflns 9407
_refine_ls_number_restraints 42
_refine_ls_R_factor_all 0.0312
_refine_ls_R_factor_gt 0.0281
_refine_ls_shift/su_max 0.0032286
_refine_ls_shift/su_mean 0.0000718
_refine_ls_structure_factor_coef F
_refine_ls_weighting_details
;
 Method, part 1, Chebychev polynomial, (Watkin, 1994, Prince, 1982) 
 [weight] = 1.0/[A~0~*T~0~(x)+A~1~*T~1~(x) ... +A~n-1~]*T~n-1~(x)] 
 where A~i~ are the Chebychev coefficients listed below and x= Fcalc/Fmax 
 Method = Robust Weighting (Prince, 1982) 
 W = [weight] * [1-(deltaF/6*sigmaF)^2^]^2^ 
 A~i~ are: 
 -3.97 -22.4 -10.5 -8.56 -5.24 
;
_refine_ls_weighting_scheme calc
_refine_ls_wR_factor_all 0.0105
_refine_ls_wR_factor_gt 0.0102
_refine_ls_wR_factor_ref 0.0101
_reflns_limit_h_max 19
_reflns_limit_h_min -19
_reflns_limit_k_max 16
_reflns_limit_k_min 0
_reflns_limit_l_max 31
_reflns_limit_l_min 0
_reflns_number_gt 9675
_reflns_number_total 10534
_reflns_threshold_expression I>2.0\s(I)
_oxford_diffrn_Wilson_B_factor 1.97
_oxford_diffrn_Wilson_scale 0.23
_oxford_refine_ls_r_factor_ref 0.0272
_oxford_refine_ls_scale 2.0941(11)
_oxford_reflns_number_all 10495
_oxford_reflns_threshold_expression_ref I>0.0\s(I)
_cod_data_source_file c4cc00697f2.cif
_cod_data_source_block 1
_cod_original_sg_symbol_H-M 'P 1 21/c 1 '
_cod_original_formula_sum 'C52 H72 B2 Cd1 N4'
_cod_database_code 7112171

loop_
_symmetry_equiv_pos_as_xyz
x,y,z
-x,-y,-z
-x,y+1/2,-z+1/2
x,-y+1/2,z+1/2

loop_
_atom_site_label
_atom_site_type_symbol
_atom_site_fract_x
_atom_site_fract_y
_atom_site_fract_z
_atom_site_U_iso_or_equiv
_atom_site_occupancy
_atom_site_adp_type
_atom_site_refinement_flags_posn
_atom_site_refinement_flags_adp
_atom_site_disorder_assembly
_atom_site_disorder_group
Cd1 Cd 0.753265(6) 0.220238(7) 0.629191(4) 0.0232 1.0000 Uani . . . .
B1 B 0.64650(10) 0.25325(12) 0.68179(6) 0.0250 1.0000 Uani . . . .
B2 B 0.85695(10) 0.19096(11) 0.57371(6) 0.0226 1.0000 Uani . . . .
N1 N 0.61337(8) 0.18508(9) 0.72073(5) 0.0269 1.0000 Uani . . . .
N2 N 0.59087(7) 0.34202(9) 0.68480(5) 0.0261 1.0000 Uani . . . .
N3 N 0.87793(7) 0.10193(9) 0.54313(5) 0.0240 1.0000 Uani . . . .
N4 N 0.91904(7) 0.26640(8) 0.55775(5) 0.0234 1.0000 Uani . . . .
C1 C 0.54345(9) 0.23080(12) 0.74484(6) 0.0317 1.0000 Uani . . . .
C2 C 0.52970(9) 0.32462(11) 0.72307(6) 0.0311 1.0000 Uani . . . .
C3 C 0.64666(9) 0.08627(11) 0.73690(6) 0.0264 1.0000 Uani . . . .
C4 C 0.62991(9) 0.00001(11) 0.70423(6) 0.0283 1.0000 Uani . . . .
C5 C 0.66385(10) -0.09460(11) 0.72124(6) 0.0323 1.0000 Uani . . . .
C6 C 0.71241(10) -0.10303(12) 0.76876(7) 0.0360 1.0000 Uani . . . .
C7 C 0.72943(10) -0.01732(12) 0.79995(6) 0.0357 1.0000 Uani . . . .
C8 C 0.69781(10) 0.07954(11) 0.78457(6) 0.0305 1.0000 Uani . . . .
C9 C 0.57492(10) 0.00950(12) 0.65254(6) 0.0351 1.0000 Uani D U . .
C10 C 0.47988(13) 0.0135(2) 0.66233(9) 0.0768 1.0000 Uani D U . .
C11 C 0.59562(18) -0.0701(2) 0.61156(9) 0.0799 1.0000 Uani D U . .
C12 C 0.72037(12) 0.17511(12) 0.81750(7) 0.0402 1.0000 Uani D U . .
C15 C 0.58781(9) 0.43424(10) 0.65360(6) 0.0271 1.0000 Uani . . . .
C16 C 0.64005(10) 0.51810(11) 0.66897(6) 0.0316 1.0000 Uani . . . .
C17 C 0.63480(12) 0.60711(12) 0.63762(7) 0.0396 1.0000 Uani . . . .
C18 C 0.57859(12) 0.61226(12) 0.59306(7) 0.0429 1.0000 Uani . . . .
C19 C 0.52642(12) 0.52899(12) 0.57901(7) 0.0396 1.0000 Uani . . . .
C20 C 0.52999(10) 0.43796(11) 0.60848(6) 0.0316 1.0000 Uani . . . .
C21 C 0.70208(11) 0.51246(12) 0.71780(7) 0.0382 1.0000 Uani . . . .
C22 C 0.79287(13) 0.48372(18) 0.70248(9) 0.0631 1.0000 Uani . . . .
C23 C 0.70529(14) 0.61292(15) 0.75001(8) 0.0530 1.0000 Uani . . . .
C24 C 0.47537(11) 0.34489(12) 0.59212(7) 0.0367 1.0000 Uani . . . .
C25 C 0.52012(13) 0.28120(14) 0.55039(8) 0.0483 1.0000 Uani . . . .
C26 C 0.38328(12) 0.37429(15) 0.57170(9) 0.0532 1.0000 Uani . . . .
C27 C 0.94689(9) 0.12512(11) 0.51106(6) 0.0286 1.0000 Uani . . . .
C28 C 0.97171(9) 0.22341(11) 0.51999(6) 0.0276 1.0000 Uani . . . .
C29 C 0.84240(9) -0.00034(10) 0.54392(6) 0.0280 1.0000 Uani . . . .
C30 C 0.78090(10) -0.02919(12) 0.50405(7) 0.0350 1.0000 Uani . . . .
C31 C 0.74811(12) -0.12978(13) 0.50548(8) 0.0461 1.0000 Uani . . . .
C32 C 0.77468(12) -0.19771(13) 0.54499(8) 0.0486 1.0000 Uani . . . .
C33 C 0.83491(12) -0.16735(13) 0.58423(8) 0.0440 1.0000 Uani . . . .
C34 C 0.87050(10) -0.06839(11) 0.58458(7) 0.0329 1.0000 Uani . . . .
C35 C 0.74737(11) 0.04618(13) 0.46174(7) 0.0425 1.0000 Uani . . . .
C36 C 0.65389(15) 0.07649(19) 0.47169(9) 0.0661 1.0000 Uani . . . .
C37 C 0.75530(14) 0.00499(17) 0.40541(8) 0.0568 1.0000 Uani . . . .
C38 C 0.93685(11) -0.03653(13) 0.62832(7) 0.0383 1.0000 Uani . . . .
C39 C 1.00617(13) -0.11877(15) 0.64050(8) 0.0511 1.0000 Uani . . . .
C40 C 0.89205(14) -0.00874(15) 0.67932(8) 0.0512 1.0000 Uani . . . .
C41 C 0.93777(9) 0.36547(10) 0.58085(6) 0.0250 1.0000 Uani . . . .
C42 C 0.99210(9) 0.37007(11) 0.62732(6) 0.0299 1.0000 Uani . . . .
C43 C 1.01232(11) 0.46726(12) 0.64841(7) 0.0369 1.0000 Uani . . . .
C44 C 0.97974(11) 0.55573(12) 0.62459(7) 0.0405 1.0000 Uani . . . .
C45 C 0.92524(10) 0.54982(11) 0.57928(7) 0.0359 1.0000 Uani . . . .
C46 C 0.90290(9) 0.45472(11) 0.55654(6) 0.0280 1.0000 Uani . . . .
C47 C 1.03030(11) 0.27298(12) 0.65274(7) 0.0383 1.0000 Uani . . . .
C48 C 1.03220(17) 0.27543(19) 0.71340(8) 0.0652 1.0000 Uani . . . .
C49 C 1.12187(13) 0.25362(15) 0.63356(9) 0.0548 1.0000 Uani . . . .
C50 C 0.84005(10) 0.44736(11) 0.50819(6) 0.0306 1.0000 Uani . . . .
C51 C 0.74697(10) 0.43826(15) 0.52596(7) 0.0447 1.0000 Uani . . . .
C52 C 0.84762(11) 0.53755(14) 0.46957(7) 0.0392 1.0000 Uani . . . .
C140 C 0.6735(3) 0.1688(4) 0.87105(17) 0.0524 0.5000 Uani D U 1 1
C141 C 0.7283(5) 0.1589(4) 0.87667(18) 0.0739 0.5000 Uani D U 1 2
C130 C 0.8153(3) 0.1878(4) 0.8293(2) 0.0590 0.5000 Uani D U 1 1
C131 C 0.8112(3) 0.2143(4) 0.7985(2) 0.0611 0.5000 Uani D U 1 2
H11 H 0.5105 0.1998 0.7717 0.0382 1.0000 Uiso R . . .
H21 H 0.4853 0.3729 0.7308 0.0374 1.0000 Uiso R . . .
H51 H 0.6532 -0.1542 0.7001 0.0392 1.0000 Uiso R . . .
H61 H 0.7350 -0.1690 0.7803 0.0432 1.0000 Uiso R . . .
H71 H 0.7641 -0.0234 0.8327 0.0434 1.0000 Uiso R . . .
H91 H 0.5900 0.0762 0.6358 0.0467 1.0000 Uiso R . . .
H111 H 0.5657 -0.0502 0.5779 0.1129 1.0000 Uiso R . . .
H112 H 0.5759 -0.1376 0.6234 0.1144 1.0000 Uiso R . . .
H113 H 0.6576 -0.0669 0.6057 0.1130 1.0000 Uiso R . . .
H171 H 0.6712 0.6653 0.6467 0.0481 1.0000 Uiso R . . .
H181 H 0.5782 0.6726 0.5719 0.0515 1.0000 Uiso R . . .
H191 H 0.4864 0.5343 0.5488 0.0484 1.0000 Uiso R . . .
H211 H 0.6808 0.4590 0.7414 0.0468 1.0000 Uiso R . . .
H221 H 0.8292 0.4784 0.7347 0.0965 1.0000 Uiso R . . .
H222 H 0.8145 0.5415 0.6817 0.0968 1.0000 Uiso R . . .
H223 H 0.7923 0.4189 0.6830 0.0973 1.0000 Uiso R . . .
H231 H 0.7383 0.5996 0.7837 0.0820 1.0000 Uiso R . . .
H232 H 0.7343 0.6656 0.7278 0.0822 1.0000 Uiso R . . .
H233 H 0.6456 0.6312 0.7570 0.0822 1.0000 Uiso R . . .
H241 H 0.4687 0.3000 0.6242 0.0456 1.0000 Uiso R . . .
H251 H 0.4855 0.2198 0.5421 0.0739 1.0000 Uiso R . . .
H252 H 0.5779 0.2594 0.5642 0.0739 1.0000 Uiso R . . .
H253 H 0.5264 0.3218 0.5178 0.0737 1.0000 Uiso R . . .
H261 H 0.3478 0.3129 0.5679 0.0829 1.0000 Uiso R . . .
H262 H 0.3572 0.4191 0.5975 0.0829 1.0000 Uiso R . . .
H263 H 0.3857 0.4095 0.5372 0.0835 1.0000 Uiso R . . .
H271 H 0.9705 0.0764 0.4868 0.0346 1.0000 Uiso R . . .
H281 H 1.0175 0.2600 0.5040 0.0340 1.0000 Uiso R . . .
H311 H 0.7069 -0.1520 0.4787 0.0567 1.0000 Uiso R . . .
H321 H 0.7501 -0.2659 0.5456 0.0586 1.0000 Uiso R . . .
H331 H 0.8517 -0.2150 0.6122 0.0526 1.0000 Uiso R . . .
H351 H 0.7840 0.1089 0.4641 0.0530 1.0000 Uiso R . . .
H361 H 0.6333 0.1253 0.4442 0.0996 1.0000 Uiso R . . .
H362 H 0.6509 0.1077 0.5074 0.0998 1.0000 Uiso R . . .
H363 H 0.6178 0.0143 0.4704 0.1002 1.0000 Uiso R . . .
H371 H 0.7353 0.0553 0.3796 0.0869 1.0000 Uiso R . . .
H372 H 0.8158 -0.0103 0.3993 0.0868 1.0000 Uiso R . . .
H373 H 0.7211 -0.0571 0.4012 0.0866 1.0000 Uiso R . . .
H381 H 0.9670 0.0251 0.6162 0.0463 1.0000 Uiso R . . .
H391 H 1.0505 -0.0921 0.6658 0.0779 1.0000 Uiso R . . .
H392 H 0.9782 -0.1789 0.6560 0.0779 1.0000 Uiso R . . .
H393 H 1.0348 -0.1382 0.6080 0.0773 1.0000 Uiso R . . .
H401 H 0.9346 0.0129 0.7061 0.0769 1.0000 Uiso R . . .
H402 H 0.8620 -0.0702 0.6915 0.0768 1.0000 Uiso R . . .
H403 H 0.8517 0.0480 0.6720 0.0766 1.0000 Uiso R . . .
H431 H 1.0495 0.4718 0.6796 0.0455 1.0000 Uiso R . . .
H441 H 0.9945 0.6213 0.6398 0.0483 1.0000 Uiso R . . .
H451 H 0.9017 0.6125 0.5632 0.0431 1.0000 Uiso R . . .
H471 H 0.9940 0.2152 0.6406 0.0471 1.0000 Uiso R . . .
H481 H 1.0497 0.2086 0.7276 0.0998 1.0000 Uiso R . . .
H482 H 1.0719 0.3292 0.7260 0.1001 1.0000 Uiso R . . .
H483 H 0.9719 0.2895 0.7226 0.0993 1.0000 Uiso R . . .
H491 H 1.1464 0.1922 0.6504 0.0819 1.0000 Uiso R . . .
H492 H 1.1589 0.3123 0.6432 0.0824 1.0000 Uiso R . . .
H493 H 1.1192 0.2440 0.5948 0.0821 1.0000 Uiso R . . .
H501 H 0.8536 0.3833 0.4889 0.0371 1.0000 Uiso R . . .
H513 H 0.7066 0.4318 0.4959 0.0677 1.0000 Uiso R . . .
H512 H 0.7328 0.5003 0.5455 0.0686 1.0000 Uiso R . . .
H511 H 0.7417 0.3784 0.5491 0.0680 1.0000 Uiso R . . .
H521 H 0.8104 0.5257 0.4376 0.0591 1.0000 Uiso R . . .
H522 H 0.8306 0.6005 0.4864 0.0591 1.0000 Uiso R . . .
H523 H 0.9069 0.5441 0.4588 0.0582 1.0000 Uiso R . . .
H1401 H 0.6864 0.2283 0.8926 0.0750 0.5000 Uiso R . 1 1
H1402 H 0.6894 0.1067 0.8906 0.0752 0.5000 Uiso R . 1 1
H1403 H 0.6121 0.1676 0.8641 0.0747 0.5000 Uiso R . 1 1
H1413 H 0.7407 0.2251 0.8932 0.0978 0.5000 Uiso R . 1 2
H1412 H 0.7765 0.1123 0.8850 0.0979 0.5000 Uiso R . 1 2
H1411 H 0.6731 0.1315 0.8878 0.0981 0.5000 Uiso R . 1 2
H1301 H 0.8248 0.2494 0.8510 0.0849 0.5000 Uiso R . 1 1
H1302 H 0.8371 0.1284 0.8497 0.0849 0.5000 Uiso R . 1 1
H1303 H 0.8448 0.1947 0.7958 0.0852 0.5000 Uiso R . 1 1
H1311 H 0.8287 0.2763 0.8177 0.0828 0.5000 Uiso R . 1 2
H1312 H 0.8554 0.1616 0.8055 0.0832 0.5000 Uiso R . 1 2
H1313 H 0.8103 0.2298 0.7610 0.0827 0.5000 Uiso R . 1 2
H121 H 0.6766 0.2304 0.8091 0.0498 0.5000 Uiso . . 1 2
H122 H 0.6976 0.2376 0.7981 0.0497 0.5000 Uiso . . 1 1
H101 H 0.4476 0.0194 0.6294 0.0921 1.0000 Uiso R . . .
H102 H 0.4686 0.0716 0.6840 0.0921 1.0000 Uiso R . . .
H103 H 0.4634 -0.0477 0.6800 0.0921 1.0000 Uiso R . . .

loop_
_atom_site_aniso_label
_atom_site_aniso_U_11
_atom_site_aniso_U_22
_atom_site_aniso_U_33
_atom_site_aniso_U_23
_atom_site_aniso_U_13
_atom_site_aniso_U_12
Cd1 0.02363(5) 0.01947(6) 0.02676(6) 0.00041(3) 0.00476(4) 0.00194(3)
B1 0.0238(7) 0.0255(8) 0.0260(7) 0.0001(6) 0.0028(6) 0.0034(6)
B2 0.0236(7) 0.0218(7) 0.0223(7) -0.0007(6) 0.0011(5) 0.0011(6)
N1 0.0262(6) 0.0251(6) 0.0296(6) 0.0042(5) 0.0029(5) 0.0041(5)
N2 0.0267(6) 0.0235(5) 0.0281(6) 0.0026(5) 0.0021(5) 0.0036(5)
N3 0.0259(6) 0.0198(5) 0.0265(6) -0.0022(4) 0.0013(4) 0.0005(4)
N4 0.0247(6) 0.0193(5) 0.0260(6) -0.0020(4) 0.0008(4) 0.0001(4)
C1 0.0272(7) 0.0353(8) 0.0333(8) 0.0034(6) 0.0085(6) 0.0026(6)
C2 0.0250(7) 0.0330(8) 0.0357(8) -0.0012(6) 0.0063(6) 0.0065(6)
C3 0.0250(7) 0.0248(7) 0.0295(7) 0.0062(5) 0.0032(5) 0.0014(5)
C4 0.0250(7) 0.0293(7) 0.0309(7) 0.0039(6) 0.0032(5) -0.0007(6)
C5 0.0325(8) 0.0264(7) 0.0382(8) -0.0002(6) 0.0020(6) -0.0014(6)
C6 0.0371(8) 0.0257(7) 0.0448(9) 0.0058(6) -0.0027(7) 0.0039(6)
C7 0.0384(8) 0.0310(8) 0.0367(8) 0.0062(6) -0.0075(7) 0.0012(6)
C8 0.0310(7) 0.0268(7) 0.0334(8) 0.0038(6) -0.0010(6) -0.0008(6)
C9 0.0382(8) 0.0359(8) 0.0308(8) 0.0042(6) -0.0035(6) -0.0002(7)
C10 0.0450(11) 0.132(2) 0.0522(12) 0.0001(14) -0.0123(9) 0.0034(13)
C11 0.0862(17) 0.103(2) 0.0484(12) -0.0264(12) -0.0203(12) 0.0367(15)
C12 0.0502(9) 0.0286(8) 0.0407(9) -0.0006(6) -0.0104(7) -0.0004(7)
C15 0.0288(7) 0.0220(7) 0.0305(7) -0.0002(5) 0.0011(6) 0.0061(5)
C16 0.0342(7) 0.0274(7) 0.0331(8) -0.0012(6) 0.0007(6) 0.0009(6)
C17 0.0510(10) 0.0254(7) 0.0420(9) -0.0001(6) -0.0001(7) -0.0031(7)
C18 0.0610(11) 0.0263(8) 0.0408(9) 0.0076(7) -0.0020(8) 0.0037(7)
C19 0.0514(10) 0.0306(8) 0.0357(8) 0.0030(6) -0.0085(7) 0.0054(7)
C20 0.0353(8) 0.0272(7) 0.0318(7) 0.0002(6) -0.0032(6) 0.0032(6)
C21 0.0398(8) 0.0330(8) 0.0409(9) -0.0016(7) -0.0072(7) -0.0039(7)
C22 0.0466(10) 0.0724(14) 0.0686(13) -0.0223(11) -0.0142(10) 0.0121(10)
C23 0.0562(11) 0.0556(12) 0.0459(10) -0.0156(9) -0.0090(8) 0.0042(9)
C24 0.0405(8) 0.0303(8) 0.0383(8) 0.0000(6) -0.0094(7) 0.0002(7)
C25 0.0546(11) 0.0335(9) 0.0554(11) -0.0110(8) -0.0095(9) 0.0075(8)
C26 0.0432(10) 0.0464(10) 0.0684(13) -0.0140(9) -0.0134(9) 0.0020(8)
C27 0.0298(7) 0.0267(7) 0.0296(7) -0.0043(6) 0.0053(6) 0.0041(6)
C28 0.0262(7) 0.0277(7) 0.0294(7) 0.0002(6) 0.0059(6) 0.0014(6)
C29 0.0306(7) 0.0196(6) 0.0341(8) -0.0055(5) 0.0049(6) 0.0021(6)
C30 0.0370(8) 0.0263(7) 0.0414(9) -0.0097(6) 0.0004(7) -0.0027(6)
C31 0.0438(9) 0.0329(8) 0.0614(11) -0.0175(8) 0.0012(8) -0.0068(7)
C32 0.0511(10) 0.0234(8) 0.0723(13) -0.0075(8) 0.0147(9) -0.0077(7)
C33 0.0483(10) 0.0244(8) 0.0601(11) 0.0049(7) 0.0120(8) 0.0035(7)
C34 0.0335(8) 0.0242(7) 0.0417(9) 0.0003(6) 0.0080(6) 0.0039(6)
C35 0.0462(9) 0.0388(9) 0.0411(9) -0.0089(7) -0.0130(7) -0.0016(8)
C36 0.0642(14) 0.0723(15) 0.0609(13) -0.0041(11) -0.0061(11) 0.0258(11)
C37 0.0633(12) 0.0631(13) 0.0433(10) -0.0104(9) -0.0063(9) -0.0023(10)
C38 0.0415(9) 0.0317(8) 0.0416(9) 0.0104(7) 0.0005(7) 0.0042(7)
C39 0.0492(10) 0.0580(12) 0.0460(10) 0.0089(9) 0.0023(8) 0.0214(9)
C40 0.0633(12) 0.0488(10) 0.0413(9) 0.0007(8) -0.0004(8) 0.0195(9)
C41 0.0244(6) 0.0207(6) 0.0298(7) -0.0028(5) 0.0005(5) -0.0026(5)
C42 0.0298(7) 0.0271(7) 0.0325(8) -0.0020(6) -0.0035(6) -0.0019(6)
C43 0.0365(8) 0.0331(8) 0.0402(9) -0.0075(7) -0.0066(7) -0.0043(6)
C44 0.0418(9) 0.0257(8) 0.0533(10) -0.0117(7) -0.0044(7) -0.0044(7)
C45 0.0341(8) 0.0222(7) 0.0511(9) -0.0007(7) -0.0016(7) 0.0012(6)
C46 0.0257(7) 0.0230(7) 0.0353(8) 0.0000(6) 0.0027(6) -0.0001(5)
C47 0.0454(9) 0.0297(7) 0.0380(9) 0.0037(7) -0.0151(7) -0.0045(7)
C48 0.0847(15) 0.0674(13) 0.0423(11) 0.0119(10) -0.0083(10) 0.0053(12)
C49 0.0554(11) 0.0473(11) 0.0601(12) 0.0014(9) -0.0147(9) 0.0160(9)
C50 0.0302(7) 0.0266(7) 0.0346(8) 0.0030(6) -0.0021(6) 0.0019(6)
C51 0.0294(8) 0.0565(11) 0.0476(10) 0.0183(8) -0.0048(7) -0.0044(7)
C52 0.0362(8) 0.0412(9) 0.0403(9) 0.0119(7) 0.0010(7) 0.0002(7)
C140 0.075(3) 0.041(2) 0.042(2) -0.0061(17) 0.002(2) 0.000(2)
C141 0.122(5) 0.051(3) 0.047(2) -0.001(2) -0.016(3) -0.002(3)
C130 0.050(2) 0.044(2) 0.080(3) -0.008(2) -0.019(2) -0.0071(18)
C131 0.050(2) 0.051(3) 0.081(3) -0.008(2) -0.016(2) -0.017(2)

loop_
_atom_type_symbol
_atom_type_scat_dispersion_real
_atom_type_scat_dispersion_imag
_atom_type_scat_Cromer_Mann_a1
_atom_type_scat_Cromer_Mann_b1
_atom_type_scat_Cromer_Mann_a2
_atom_type_scat_Cromer_Mann_b2
_atom_type_scat_Cromer_Mann_a3
_atom_type_scat_Cromer_Mann_b3
_atom_type_scat_Cromer_Mann_a4
_atom_type_scat_Cromer_Mann_b4
_atom_type_scat_Cromer_Mann_c
_atom_type_scat_source
C 0.0181 0.0091 2.3100 20.8439 1.0200 10.2075 1.5886 0.5687 0.8650 51.6512 0.2156 'International Tables Vol C 4.2.6.8 and 6.1.1.4'
H 0.0000 0.0000 0.4930 10.5109 0.3229 26.1257 0.1402 3.1424 0.0408 57.7998 0.0030 'International Tables Vol C 4.2.6.8 and 6.1.1.4'
B 0.0090 0.0039 2.0545 23.2185 1.3326 1.0210 1.0979 60.3498 0.7068 0.1403 -0.1932 'International Tables Vol C 4.2.6.8 and 6.1.1.4'
N 0.0311 0.0180 12.2126 0.0057 3.1322 9.8933 2.0125 28.9975 1.1663 0.5826 -11.5290 'International Tables Vol C 4.2.6.8 and 6.1.1.4'
Cd 0.1185 4.6533 19.2214 0.5946 17.6444 6.9089 4.4610 24.7008 1.6029 87.4825 5.0694 'International Tables Vol C 4.2.6.8 and 6.1.1.4'

loop_
_geom_angle_atom_site_label_1
_geom_angle_atom_site_label_2
_geom_angle_atom_site_label_3
_geom_angle
_geom_angle_publ_flag
B1 Cd1 B2 177.47(6) yes
Cd1 B1 N1 126.36(10) yes
Cd1 B1 N2 130.65(10) yes
N1 B1 N2 102.94(12) yes
Cd1 B2 N3 131.90(10) yes
Cd1 B2 N4 124.91(10) yes
N3 B2 N4 103.11(11) yes
B1 N1 C1 110.15(11) yes
B1 N1 C3 127.70(12) yes
C1 N1 C3 122.07(12) yes
B1 N2 C2 109.33(12) yes
B1 N2 C15 130.05(12) yes
C2 N2 C15 120.48(11) yes
B2 N3 C27 109.54(11) yes
B2 N3 C29 129.82(11) yes
C27 N3 C29 120.55(11) yes
B2 N4 C28 109.62(11) yes
B2 N4 C41 128.27(11) yes
C28 N4 C41 121.42(11) yes
N1 C1 C2 108.47(13) yes
N1 C1 H11 125.3 no
C2 C1 H11 126.2 no
N2 C2 C1 109.11(13) yes
N2 C2 H21 123.3 no
C1 C2 H21 127.6 no
N1 C3 C4 119.54(12) yes
N1 C3 C8 118.46(13) yes
C4 C3 C8 121.96(13) yes
C3 C4 C5 117.75(13) yes
C3 C4 C9 120.95(13) yes
C5 C4 C9 121.28(13) yes
C4 C5 C6 120.98(14) yes
C4 C5 H51 119.5 no
C6 C5 H51 119.5 no
C5 C6 C7 120.54(14) yes
C5 C6 H61 120.1 no
C7 C6 H61 119.3 no
C6 C7 C8 120.90(14) yes
C6 C7 H71 120.2 no
C8 C7 H71 118.9 no
C3 C8 C7 117.82(14) yes
C3 C8 C12 121.19(13) yes
C7 C8 C12 120.96(13) yes
C4 C9 C10 111.79(14) yes
C4 C9 C11 113.70(14) yes
C10 C9 C11 112.24(18) yes
C4 C9 H91 107.4 no
C10 C9 H91 106.9 no
C11 C9 H91 104.1 no
C9 C10 H101 109.6 no
C9 C10 H102 109.3 no
H101 C10 H102 109.5 no
C9 C10 H103 109.5 no
H101 C10 H103 109.5 no
H102 C10 H103 109.5 no
C9 C11 H111 107.7 no
C9 C11 H112 109.0 no
H111 C11 H112 111.0 no
C9 C11 H113 108.5 no
H111 C11 H113 106.4 no
H112 C11 H113 113.9 no
C8 C12 C140 108.9(2) yes
C8 C12 C130 113.3(2) yes
C140 C12 C130 109.1(3) yes
C8 C12 H122 109.1 no
C140 C12 H122 107.3 no
C130 C12 H122 109.0 no
C8 C12 C141 115.5(2) yes
C8 C12 C131 106.2(2) yes
C141 C12 C131 108.2(3) yes
C8 C12 H121 109.5 no
C141 C12 H121 109.4 no
C131 C12 H121 107.7 no
N2 C15 C16 119.72(13) yes
N2 C15 C20 118.25(12) yes
C16 C15 C20 122.02(13) yes
C15 C16 C17 118.01(14) yes
C15 C16 C21 121.18(13) yes
C17 C16 C21 120.80(14) yes
C16 C17 C18 120.88(15) yes
C16 C17 H171 119.8 no
C18 C17 H171 119.3 no
C17 C18 C19 120.21(15) yes
C17 C18 H181 118.8 no
C19 C18 H181 120.9 no
C18 C19 C20 121.20(15) yes
C18 C19 H191 119.4 no
C20 C19 H191 119.4 no
C15 C20 C19 117.67(14) yes
C15 C20 C24 120.83(13) yes
C19 C20 C24 121.48(14) yes
C16 C21 C22 111.03(15) yes
C16 C21 C23 112.86(14) yes
C22 C21 C23 109.65(15) yes
C16 C21 H211 107.9 no
C22 C21 H211 108.7 no
C23 C21 H211 106.5 no
C21 C22 H221 108.0 no
C21 C22 H222 106.8 no
H221 C22 H222 107.7 no
C21 C22 H223 110.7 no
H221 C22 H223 110.6 no
H222 C22 H223 112.8 no
C21 C23 H231 108.0 no
C21 C23 H232 106.8 no
H231 C23 H232 112.0 no
C21 C23 H233 107.1 no
H231 C23 H233 109.9 no
H232 C23 H233 112.7 no
C20 C24 C25 110.67(14) yes
C20 C24 C26 112.70(13) yes
C25 C24 C26 110.26(14) yes
C20 C24 H241 108.7 no
C25 C24 H241 107.8 no
C26 C24 H241 106.5 no
C24 C25 H251 109.1 no
C24 C25 H252 110.2 no
H251 C25 H252 108.5 no
C24 C25 H253 110.5 no
H251 C25 H253 109.6 no
H252 C25 H253 109.0 no
C24 C26 H261 109.8 no
C24 C26 H262 109.3 no
H261 C26 H262 107.8 no
C24 C26 H263 109.7 no
H261 C26 H263 109.9 no
H262 C26 H263 110.3 no
N3 C27 C28 108.98(12) yes
N3 C27 H271 123.1 no
C28 C27 H271 127.9 no
N4 C28 C27 108.74(12) yes
N4 C28 H281 123.7 no
C27 C28 H281 127.5 no
N3 C29 C30 118.92(13) yes
N3 C29 C34 119.10(13) yes
C30 C29 C34 121.98(14) yes
C29 C30 C31 117.67(15) yes
C29 C30 C35 121.82(13) yes
C31 C30 C35 120.46(15) yes
C30 C31 C32 121.31(17) yes
C30 C31 H311 119.6 no
C32 C31 H311 119.0 no
C31 C32 C33 120.06(15) yes
C31 C32 H321 119.7 no
C33 C32 H321 120.2 no
C32 C33 C34 121.19(17) yes
C32 C33 H331 119.2 no
C34 C33 H331 119.6 no
C29 C34 C33 117.77(15) yes
C29 C34 C38 121.94(13) yes
C33 C34 C38 120.29(15) yes
C30 C35 C36 110.07(16) yes
C30 C35 C37 112.72(15) yes
C36 C35 C37 111.19(15) yes
C30 C35 H351 108.2 no
C36 C35 H351 108.6 no
C37 C35 H351 105.8 no
C35 C36 H361 109.1 no
C35 C36 H362 109.9 no
H361 C36 H362 110.4 no
C35 C36 H363 108.8 no
H361 C36 H363 110.2 no
H362 C36 H363 108.4 no
C35 C37 H371 110.7 no
C35 C37 H372 109.8 no
H371 C37 H372 108.1 no
C35 C37 H373 109.0 no
H371 C37 H373 109.7 no
H372 C37 H373 109.6 no
C34 C38 C39 113.21(15) yes
C34 C38 C40 110.78(14) yes
C39 C38 C40 109.64(14) yes
C34 C38 H381 108.0 no
C39 C38 H381 107.0 no
C40 C38 H381 108.0 no
C38 C39 H391 110.2 no
C38 C39 H392 108.4 no
H391 C39 H392 109.4 no
C38 C39 H393 110.5 no
H391 C39 H393 107.8 no
H392 C39 H393 110.6 no
C38 C40 H401 109.7 no
C38 C40 H402 108.1 no
H401 C40 H402 109.7 no
C38 C40 H403 109.2 no
H401 C40 H403 108.8 no
H402 C40 H403 111.4 no
N4 C41 C42 118.38(12) yes
N4 C41 C46 119.78(12) yes
C42 C41 C46 121.83(12) yes
C41 C42 C43 117.85(13) yes
C41 C42 C47 121.23(13) yes
C43 C42 C47 120.88(13) yes
C42 C43 C44 121.06(14) yes
C42 C43 H431 118.9 no
C44 C43 H431 120.0 no
C43 C44 C45 120.39(14) yes
C43 C44 H441 119.5 no
C45 C44 H441 120.1 no
C44 C45 C46 120.93(14) yes
C44 C45 H451 119.8 no
C46 C45 H451 119.2 no
C41 C46 C45 117.92(13) yes
C41 C46 C50 120.82(12) yes
C45 C46 C50 121.22(13) yes
C42 C47 C48 113.10(16) yes
C42 C47 C49 110.33(14) yes
C48 C47 C49 110.16(16) yes
C42 C47 H471 107.5 no
C48 C47 H471 108.1 no
C49 C47 H471 107.4 no
C47 C48 H481 110.0 no
C47 C48 H482 108.9 no
H481 C48 H482 111.1 no
C47 C48 H483 105.5 no
H481 C48 H483 109.1 no
H482 C48 H483 112.2 no
C47 C49 H491 110.0 no
C47 C49 H492 109.4 no
H491 C49 H492 108.8 no
C47 C49 H493 109.8 no
H491 C49 H493 109.0 no
H492 C49 H493 110.0 no
C46 C50 C51 110.00(13) yes
C46 C50 C52 113.25(12) yes
C51 C50 C52 110.29(13) yes
C46 C50 H501 107.7 no
C51 C50 H501 107.6 no
C52 C50 H501 107.8 no
C50 C51 H513 111.0 no
C50 C51 H512 108.8 no
H513 C51 H512 108.5 no
C50 C51 H511 110.0 no
H513 C51 H511 109.4 no
H512 C51 H511 109.1 no
C50 C52 H521 110.0 no
C50 C52 H522 109.7 no
H521 C52 H522 109.5 no
C50 C52 H523 110.3 no
H521 C52 H523 108.0 no
H522 C52 H523 109.3 no
C12 C140 H1401 110.7 no
C12 C140 H1402 111.4 no
H1401 C140 H1402 109.9 no
C12 C140 H1403 109.9 no
H1401 C140 H1403 107.1 no
H1402 C140 H1403 107.7 no
C12 C141 H1413 107.9 no
C12 C141 H1412 109.0 no
H1413 C141 H1412 108.9 no
C12 C141 H1411 107.8 no
H1413 C141 H1411 110.8 no
H1412 C141 H1411 112.3 no
C12 C130 H1301 108.8 no
C12 C130 H1302 109.2 no
H1301 C130 H1302 108.2 no
C12 C130 H1303 109.4 no
H1301 C130 H1303 110.0 no
H1302 C130 H1303 111.1 no
C12 C131 H1311 110.2 no
C12 C131 H1312 110.0 no
H1311 C131 H1312 108.6 no
C12 C131 H1313 112.9 no
H1311 C131 H1313 107.7 no
H1312 C131 H1313 107.3 no

loop_
_geom_bond_atom_site_label_1
_geom_bond_atom_site_label_2
_geom_bond_distance
_geom_bond_publ_flag
Cd1 B1 2.2048(16) yes
Cd1 B2 2.2068(15) yes
B1 N1 1.4323(19) yes
B1 N2 1.4402(19) yes
B2 N3 1.4334(18) yes
B2 N4 1.4400(19) yes
N1 C1 1.3954(19) yes
N1 C3 1.4322(17) yes
N2 C2 1.3991(18) yes
N2 C15 1.4301(18) yes
N3 C27 1.3992(18) yes
N3 C29 1.4356(18) yes
N4 C28 1.3961(18) yes
N4 C41 1.4338(17) yes
C1 C2 1.347(2) yes
C1 H11 0.954 no
C2 H21 0.955 no
C3 C4 1.405(2) yes
C3 C8 1.406(2) yes
C4 C5 1.393(2) yes
C4 C9 1.523(2) yes
C5 C6 1.384(2) yes
C5 H51 0.948 no
C6 C7 1.378(2) yes
C6 H61 0.963 no
C7 C8 1.395(2) yes
C7 H71 0.964 no
C8 C12 1.522(2) yes
C9 C10 1.500(3) yes
C9 C11 1.504(3) yes
C9 H91 0.994 no
C10 H101 0.950 no
C10 H102 0.950 no
C10 H103 0.950 no
C11 H111 0.979 no
C11 H112 0.979 no
C11 H113 0.975 no
C12 C140 1.563(4) yes
C12 C130 1.489(4) yes
C12 H122 1.002 no
C12 C141 1.503(5) yes
C12 C131 1.586(5) yes
C12 H121 1.000 no
C15 C16 1.397(2) yes
C15 C20 1.410(2) yes
C16 C17 1.398(2) yes
C16 C21 1.522(2) yes
C17 C18 1.385(2) yes
C17 H171 0.961 no
C18 C19 1.383(2) yes
C18 H181 0.947 no
C19 C20 1.394(2) yes
C19 H191 0.959 no
C20 C24 1.517(2) yes
C21 C22 1.517(3) yes
C21 C23 1.534(2) yes
C21 H211 0.980 no
C22 H221 0.966 no
C22 H222 0.981 no
C22 H223 0.973 no
C23 H231 0.984 no
C23 H232 1.001 no
C23 H233 0.975 no
C24 C25 1.527(3) yes
C24 C26 1.535(2) yes
C24 H241 1.004 no
C25 H251 0.976 no
C25 H252 0.983 no
C25 H253 0.983 no
C26 H261 0.968 no
C26 H262 0.974 no
C26 H263 0.983 no
C27 C28 1.347(2) yes
C27 H271 0.961 no
C28 H281 0.957 no
C29 C30 1.398(2) yes
C29 C34 1.404(2) yes
C30 C31 1.400(2) yes
C30 C35 1.518(2) yes
C31 C32 1.376(3) yes
C31 H311 0.950 no
C32 C33 1.380(3) yes
C32 H321 0.963 no
C33 C34 1.396(2) yes
C33 H331 0.963 no
C34 C38 1.523(2) yes
C35 C36 1.527(3) yes
C35 C37 1.525(3) yes
C35 H351 0.991 no
C36 H361 0.979 no
C36 H362 0.990 no
C36 H363 0.980 no
C37 H371 0.962 no
C37 H372 0.975 no
C37 H373 0.966 no
C38 C39 1.531(2) yes
C38 C40 1.530(3) yes
C38 H381 0.981 no
C39 H391 0.974 no
C39 H392 0.982 no
C39 H393 0.981 no
C40 H401 0.960 no
C40 H402 0.979 no
C40 H403 0.976 no
C41 C42 1.406(2) yes
C41 C46 1.4040(19) yes
C42 C43 1.397(2) yes
C42 C47 1.518(2) yes
C43 C44 1.378(2) yes
C43 H431 0.950 no
C44 C45 1.385(2) yes
C44 H441 0.955 no
C45 C46 1.396(2) yes
C45 H451 0.971 no
C46 C50 1.522(2) yes
C47 C48 1.525(3) yes
C47 C49 1.536(3) yes
C47 H471 0.975 no
C48 H481 0.971 no
C48 H482 0.971 no
C48 H483 0.987 no
C49 H491 0.970 no
C49 H492 0.974 no
C49 H493 0.982 no
C50 C51 1.530(2) yes
C50 C52 1.529(2) yes
C50 H501 0.990 no
C51 H513 0.959 no
C51 H512 0.973 no
C51 H511 0.976 no
C52 H521 0.977 no
C52 H522 0.962 no
C52 H523 0.969 no
C140 H1401 0.959 no
C140 H1402 0.969 no
C140 H1403 0.954 no
C141 H1413 0.969 no
C141 H1412 0.973 no
C141 H1411 0.977 no
C130 H1301 0.976 no
C130 H1302 0.976 no
C130 H1303 0.982 no
C131 H1311 0.968 no
C131 H1312 0.974 no
C131 H1313 0.964 no
